data_4001357
loop_
_publ_author_name
'Schneider, Sven'
'Dzudza, Alma'
'Raudaschl-Sieber, Gabriele'
'Marks, Tobin J.'

_publ_section_title
;
 Copper(I)tert-Butylthiolato Clusters as Single-Source Precursors for
 High-Quality Chalcocite Thin Films:&#x00A0; Precursor Chemistry in
 Solution and the Solid State
;
_journal_issue 11
_journal_name_full 'Chemistry of Materials'
_journal_page_first 2768
_journal_paper_doi 10.1021/cm0700504
_journal_volume 19
_journal_year 2007
_chemical_formula_sum 'C52 H106 Cu8 P2 S8'
_chemical_formula_weight 1558.11
_chemical_name_systematic
; 
 Octakis-tert-butylthiolatobistrimethylphosphineoctacopper(I) 
;
_space_group_IT_number 2
_symmetry_cell_setting triclinic
_symmetry_space_group_name_Hall '-P 1'
_symmetry_space_group_name_H-M 'P -1'
_atom_sites_solution_hydrogens geom
_atom_sites_solution_primary direct
_atom_sites_solution_secondary difmap
_audit_creation_method SHELXL-97
_cell_angle_alpha 77.194(2)
_cell_angle_beta 77.194(2)
_cell_angle_gamma 61.54
_cell_formula_units_Z 2
_cell_length_a 14.509(2)
_cell_length_b 14.509(2)
_cell_length_c 19.946(3)
_cell_measurement_temperature 153(2)
_cell_measurement_theta_max 29.35
_cell_measurement_theta_min 1.06
_cell_volume 3566.5(9)
_computing_structure_refinement 'SHELXL-97 (Sheldrick, 1997)'
_computing_structure_solution 'SHELXS-97 (Sheldrick, 1990)'
_diffrn_ambient_temperature 153(2)
_diffrn_measured_fraction_theta_full 0.895
_diffrn_measured_fraction_theta_max 0.895
_diffrn_radiation_monochromator graphite
_diffrn_radiation_source 'fine-focus sealed tube'
_diffrn_radiation_type MoK\a
_diffrn_radiation_wavelength 0.71073
_diffrn_reflns_av_R_equivalents 0.0459
_diffrn_reflns_av_sigmaI/netI 0.0446
_diffrn_reflns_limit_h_max 19
_diffrn_reflns_limit_h_min -19
_diffrn_reflns_limit_k_max 19
_diffrn_reflns_limit_k_min -19
_diffrn_reflns_limit_l_max 26
_diffrn_reflns_limit_l_min -26
_diffrn_reflns_number 46017
_diffrn_reflns_theta_full 29.35
_diffrn_reflns_theta_max 29.35
_diffrn_reflns_theta_min 1.06
_exptl_absorpt_coefficient_mu 2.646
_exptl_absorpt_correction_T_max 0.93406
_exptl_absorpt_correction_T_min 0.63886
_exptl_absorpt_correction_type psi-scan
_exptl_crystal_colour yellow
_exptl_crystal_density_diffrn 1.451
_exptl_crystal_density_method 'not measured'
_exptl_crystal_description block
_exptl_crystal_F_000 1616
_exptl_crystal_size_max 0.52
_exptl_crystal_size_mid 0.51
_exptl_crystal_size_min 0.26
_refine_diff_density_max 0.588
_refine_diff_density_min -0.550
_refine_diff_density_rms 0.079
_refine_ls_extinction_coef 0.00047(7)
_refine_ls_extinction_expression Fc^*^=kFc[1+0.001xFc^2^\l^3^/sin(2\q)]^-1/4^
_refine_ls_extinction_method SHELXL
_refine_ls_goodness_of_fit_ref 0.969
_refine_ls_hydrogen_treatment mixed
_refine_ls_matrix_type full
_refine_ls_number_parameters 792
_refine_ls_number_reflns 17548
_refine_ls_number_restraints 0
_refine_ls_restrained_S_all 0.969
_refine_ls_R_factor_all 0.0421
_refine_ls_R_factor_gt 0.0287
_refine_ls_shift/su_max 0.002
_refine_ls_shift/su_mean 0.000
_refine_ls_structure_factor_coef Fsqd
_refine_ls_weighting_details 'calc w=1/[\s^2^(Fo^2^)+(0.0342P)^2^+0.0000P] where P=(Fo^2^+2Fc^2^)/3'
_refine_ls_weighting_scheme calc
_refine_ls_wR_factor_gt 0.0643
_refine_ls_wR_factor_ref 0.0672
_reflns_number_gt 13634
_reflns_number_total 17548
_reflns_threshold_expression >2sigma(I)
_cod_data_source_file cm0700504si20070107_061251.cif
_cod_data_source_block sven11e
_cod_original_cell_volume 3566.5(10)
_cod_original_sg_symbol_H-M P-1
_cod_database_code 4001357

loop_
_symmetry_equiv_pos_as_xyz
'x, y, z'
'-x, -y, -z'

loop_
_atom_site_label
_atom_site_type_symbol
_atom_site_fract_x
_atom_site_fract_y
_atom_site_fract_z
_atom_site_U_iso_or_equiv
_atom_site_adp_type
_atom_site_occupancy
_atom_site_symmetry_multiplicity
_atom_site_calc_flag
_atom_site_refinement_flags
_atom_site_disorder_assembly
_atom_site_disorder_group
C1 C -0.12395(19) 0.48977(19) 0.41497(10) 0.0359(5) Uani 1 1 d . . .
C2 C -0.1359(2) 0.60116(18) 0.40454(12) 0.0405(6) Uani 1 1 d . . .
H2A H -0.1922 0.6478 0.3759 0.061 Uiso 1 1 calc R . .
H2B H -0.0692 0.6017 0.3813 0.061 Uiso 1 1 calc R . .
H2C H -0.1542 0.6261 0.4497 0.061 Uiso 1 1 calc R . .
C3 C -0.0378(3) 0.4173(2) 0.46036(12) 0.0645(9) Uani 1 1 d . . .
H3A H 0.0299 0.4157 0.4371 0.097 Uiso 1 1 calc R . .
H3B H -0.0318 0.3457 0.4683 0.097 Uiso 1 1 calc R . .
H3C H -0.0558 0.4438 0.5050 0.097 Uiso 1 1 calc R . .
C4 C -0.2301(3) 0.4901(3) 0.44580(15) 0.0831(12) Uani 1 1 d . . .
H4A H -0.2560 0.5212 0.4892 0.125 Uiso 1 1 calc R . .
H4B H -0.2213 0.4174 0.4552 0.125 Uiso 1 1 calc R . .
H4C H -0.2812 0.5320 0.4128 0.125 Uiso 1 1 calc R . .
C5 C 0.04529(15) 0.61119(15) 0.08530(9) 0.0239(4) Uani 1 1 d . . .
C6 C -0.07330(16) 0.64800(18) 0.09609(11) 0.0336(5) Uani 1 1 d . . .
H6A H -0.0996 0.6733 0.0510 0.050 Uiso 1 1 calc R . .
H6B H -0.1084 0.7056 0.1247 0.050 Uiso 1 1 calc R . .
H6C H -0.0885 0.5889 0.1195 0.050 Uiso 1 1 calc R . .
C7 C 0.1004(2) 0.52333(18) 0.04047(11) 0.0418(6) Uani 1 1 d . . .
H7A H 0.0882 0.4625 0.0641 0.063 Uiso 1 1 calc R . .
H7B H 0.1766 0.5022 0.0322 0.063 Uiso 1 1 calc R . .
H7C H 0.0723 0.5482 -0.0040 0.063 Uiso 1 1 calc R . .
C8 C 0.0698(2) 0.70379(19) 0.05193(12) 0.0429(6) Uani 1 1 d . . .
H8A H 0.1463 0.6798 0.0462 0.064 Uiso 1 1 calc R . .
H8B H 0.0338 0.7599 0.0817 0.064 Uiso 1 1 calc R . .
H8C H 0.0449 0.7312 0.0064 0.064 Uiso 1 1 calc R . .
C9 C 0.23235(17) 0.68304(16) 0.30238(12) 0.0318(5) Uani 1 1 d . . .
C10 C 0.29550(18) 0.62354(18) 0.24040(13) 0.0404(6) Uani 1 1 d . . .
H10A H 0.2512 0.6490 0.2033 0.061 Uiso 1 1 calc R . .
H10B H 0.3178 0.5476 0.2546 0.061 Uiso 1 1 calc R . .
H10C H 0.3580 0.6358 0.2234 0.061 Uiso 1 1 calc R . .
C11 C 0.1963(2) 0.80081(18) 0.27931(15) 0.0491(7) Uani 1 1 d . . .
H11A H 0.2583 0.8144 0.2645 0.074 Uiso 1 1 calc R . .
H11B H 0.1518 0.8400 0.3180 0.074 Uiso 1 1 calc R . .
H11C H 0.1556 0.8239 0.2405 0.074 Uiso 1 1 calc R . .
C12 C 0.3002(2) 0.6431(2) 0.36073(14) 0.0566(7) Uani 1 1 d . . .
H12A H 0.3649 0.6515 0.3436 0.085 Uiso 1 1 calc R . .
H12B H 0.3189 0.5682 0.3766 0.085 Uiso 1 1 calc R . .
H12C H 0.2605 0.6840 0.3994 0.085 Uiso 1 1 calc R . .
C13 C -0.16594(18) 0.93911(17) 0.27507(14) 0.0418(6) Uani 1 1 d . . .
C14 C -0.27530(19) 1.02140(18) 0.25751(15) 0.0495(7) Uani 1 1 d . . .
H14A H -0.3032 1.0788 0.2857 0.074 Uiso 1 1 calc R . .
H14B H -0.3229 0.9883 0.2672 0.074 Uiso 1 1 calc R . .
H14C H -0.2701 1.0501 0.2082 0.074 Uiso 1 1 calc R . .
C15 C -0.1756(3) 0.8859(2) 0.34910(15) 0.0818(12) Uani 1 1 d . . .
H15A H -0.1058 0.8300 0.3595 0.123 Uiso 1 1 calc R . .
H15B H -0.2242 0.8549 0.3545 0.123 Uiso 1 1 calc R . .
H15C H -0.2028 0.9383 0.3811 0.123 Uiso 1 1 calc R . .
C16 C -0.0935(2) 0.9901(3) 0.2641(2) 0.1021(15) Uani 1 1 d . . .
H16A H -0.0866 1.0207 0.2154 0.153 Uiso 1 1 calc R . .
H16B H -0.0237 0.9367 0.2761 0.153 Uiso 1 1 calc R . .
H16C H -0.1231 1.0461 0.2937 0.153 Uiso 1 1 calc R . .
C17 C -0.41757(17) 0.78025(19) 0.21372(14) 0.0423(6) Uani 1 1 d . . .
C18 C -0.3647(2) 0.7637(2) 0.13991(13) 0.0513(7) Uani 1 1 d . . .
H18A H -0.3345 0.6886 0.1350 0.077 Uiso 1 1 calc R . .
H18B H -0.3082 0.7857 0.1291 0.077 Uiso 1 1 calc R . .
H18C H -0.4171 0.8059 0.1079 0.077 Uiso 1 1 calc R . .
C19 C -0.4599(2) 0.8973(2) 0.22064(17) 0.0678(9) Uani 1 1 d . . .
H19A H -0.4024 0.9178 0.2056 0.102 Uiso 1 1 calc R . .
H19B H -0.4882 0.9082 0.2692 0.102 Uiso 1 1 calc R . .
H19C H -0.5163 0.9408 0.1915 0.102 Uiso 1 1 calc R . .
C20 C -0.5066(3) 0.7499(3) 0.2327(2) 0.0930(13) Uani 1 1 d . . .
H20A H -0.5640 0.7990 0.2055 0.139 Uiso 1 1 calc R . .
H20B H -0.5329 0.7532 0.2823 0.139 Uiso 1 1 calc R . .
H20C H -0.4809 0.6778 0.2229 0.139 Uiso 1 1 calc R . .
C21 C -0.27585(18) 0.37524(19) 0.20118(13) 0.0415(6) Uani 1 1 d . . .
C22 C -0.2275(2) 0.3041(2) 0.26528(14) 0.0555(7) Uani 1 1 d . . .
H22A H -0.2599 0.2561 0.2836 0.083 Uiso 1 1 calc R . .
H22B H -0.2404 0.3476 0.3007 0.083 Uiso 1 1 calc R . .
H22C H -0.1511 0.2626 0.2529 0.083 Uiso 1 1 calc R . .
C23 C -0.2542(3) 0.3072(2) 0.14586(16) 0.0681(9) Uani 1 1 d . . .
H23A H -0.1777 0.2657 0.1341 0.102 Uiso 1 1 calc R . .
H23B H -0.2844 0.3528 0.1042 0.102 Uiso 1 1 calc R . .
H23C H -0.2867 0.2592 0.1636 0.102 Uiso 1 1 calc R . .
C24 C -0.3941(2) 0.4415(3) 0.2198(2) 0.0812(11) Uani 1 1 d . . .
H24A H -0.4284 0.3950 0.2356 0.122 Uiso 1 1 calc R . .
H24B H -0.4236 0.4902 0.1788 0.122 Uiso 1 1 calc R . .
H24C H -0.4066 0.4822 0.2569 0.122 Uiso 1 1 calc R . .
C25 C 0.16199(16) 0.16730(15) 0.15542(11) 0.0308(5) Uani 1 1 d . . .
C26 C 0.16056(19) 0.20120(18) 0.07772(11) 0.0406(6) Uani 1 1 d . . .
H26A H 0.1856 0.1389 0.0545 0.061 Uiso 1 1 calc R . .
H26B H 0.2069 0.2354 0.0598 0.061 Uiso 1 1 calc R . .
H26C H 0.0882 0.2511 0.0687 0.061 Uiso 1 1 calc R . .
C27 C 0.27489(18) 0.09615(17) 0.17198(14) 0.0476(7) Uani 1 1 d . . .
H27A H 0.2739 0.0768 0.2223 0.071 Uiso 1 1 calc R . .
H27B H 0.3179 0.1341 0.1543 0.071 Uiso 1 1 calc R . .
H27C H 0.3053 0.0320 0.1499 0.071 Uiso 1 1 calc R . .
C28 C 0.0921(2) 0.11298(18) 0.18320(13) 0.0453(6) Uani 1 1 d . . .
H28A H 0.0208 0.1597 0.1708 0.068 Uiso 1 1 calc R . .
H28B H 0.0885 0.0967 0.2338 0.068 Uiso 1 1 calc R . .
H28C H 0.1215 0.0472 0.1630 0.068 Uiso 1 1 calc R . .
C29 C 0.33828(17) 0.26137(16) 0.34843(12) 0.0339(5) Uani 1 1 d . . .
C30 C 0.41309(18) 0.31223(19) 0.32546(14) 0.0450(6) Uani 1 1 d . . .
H30A H 0.4812 0.2643 0.3422 0.067 Uiso 1 1 calc R . .
H30B H 0.3822 0.3790 0.3447 0.067 Uiso 1 1 calc R . .
H30C H 0.4239 0.3262 0.2747 0.067 Uiso 1 1 calc R . .
C31 C 0.3881(2) 0.15329(18) 0.32417(15) 0.0539(7) Uani 1 1 d . . .
H31A H 0.4024 0.1613 0.2734 0.081 Uiso 1 1 calc R . .
H31B H 0.3395 0.1214 0.3400 0.081 Uiso 1 1 calc R . .
H31C H 0.4546 0.1076 0.3435 0.081 Uiso 1 1 calc R . .
C32 C 0.3081(2) 0.2535(2) 0.42689(12) 0.0553(7) Uani 1 1 d . . .
H32A H 0.2599 0.2209 0.4410 0.083 Uiso 1 1 calc R . .
H32B H 0.2730 0.3244 0.4408 0.083 Uiso 1 1 calc R . .
H32C H 0.3720 0.2100 0.4494 0.083 Uiso 1 1 calc R . .
C33 C 0.50076(18) 0.2317(2) 0.13436(15) 0.0562(7) Uani 1 1 d . . .
H33A H 0.5578 0.2298 0.0968 0.084 Uiso 1 1 calc R . .
H33B H 0.4975 0.1641 0.1425 0.084 Uiso 1 1 calc R . .
H33C H 0.5145 0.2437 0.1768 0.084 Uiso 1 1 calc R . .
C34 C 0.3828(2) 0.3100(2) 0.02374(13) 0.0560(7) Uani 1 1 d . . .
H34A H 0.3243 0.3677 0.0006 0.084 Uiso 1 1 calc R . .
H34B H 0.3783 0.2437 0.0280 0.084 Uiso 1 1 calc R . .
H34C H 0.4503 0.3032 -0.0036 0.084 Uiso 1 1 calc R . .
C35 C 0.4045(2) 0.4512(2) 0.08945(16) 0.0647(9) Uani 1 1 d . . .
H35A H 0.4162 0.4657 0.1317 0.097 Uiso 1 1 calc R . .
H35B H 0.3451 0.5135 0.0701 0.097 Uiso 1 1 calc R . .
H35C H 0.4684 0.4349 0.0554 0.097 Uiso 1 1 calc R . .
C36 C 0.0979(3) 0.1253(2) 0.48541(13) 0.0690(9) Uani 1 1 d . . .
H36A H 0.0353 0.1828 0.5064 0.104 Uiso 1 1 calc R . .
H36B H 0.1616 0.1297 0.4896 0.104 Uiso 1 1 calc R . .
H36C H 0.1016 0.0571 0.5093 0.104 Uiso 1 1 calc R . .
C37 C 0.1885(4) 0.0061(2) 0.37684(17) 0.1005(15) Uani 1 1 d . . .
H37A H 0.2587 -0.0004 0.3775 0.151 Uiso 1 1 calc R . .
H37B H 0.1845 -0.0052 0.3311 0.151 Uiso 1 1 calc R . .
H37C H 0.1765 -0.0471 0.4124 0.151 Uiso 1 1 calc R . .
C38 C -0.0338(4) 0.1283(4) 0.4007(2) 0.135(2) Uani 1 1 d . . .
H38A H -0.0318 0.0669 0.4341 0.203 Uiso 1 1 calc R . .
H38B H -0.0421 0.1205 0.3551 0.203 Uiso 1 1 calc R . .
H38C H -0.0936 0.1928 0.4162 0.203 Uiso 1 1 calc R . .
Cu1 Cu -0.001966(18) 0.510942(18) 0.250943(11) 0.02290(6) Uani 1 1 d . . .
Cu2 Cu -0.052262(18) 0.382583(18) 0.179492(12) 0.02329(6) Uani 1 1 d . . .
Cu3 Cu 0.029371(18) 0.687639(18) 0.244104(12) 0.02313(6) Uani 1 1 d . . .
Cu4 Cu 0.155523(19) 0.504910(18) 0.325397(12) 0.02507(6) Uani 1 1 d . . .
Cu5 Cu -0.206453(19) 0.536493(19) 0.253783(13) 0.02612(6) Uani 1 1 d . . .
Cu6 Cu 0.226328(19) 0.370249(19) 0.185312(13) 0.02680(6) Uani 1 1 d . . .
Cu7 Cu -0.19988(2) 0.75228(2) 0.245502(14) 0.03110(6) Uani 1 1 d . . .
Cu8 Cu 0.08998(2) 0.275187(19) 0.319965(13) 0.03015(6) Uani 1 1 d . . .
P1 P 0.37462(4) 0.33899(5) 0.11020(3) 0.03572(14) Uani 1 1 d . . .
P2 P 0.08866(7) 0.13691(5) 0.39430(4) 0.0530(2) Uani 1 1 d . . .
S1 S -0.08449(4) 0.43583(4) 0.33021(2) 0.02570(11) Uani 1 1 d . . .
S2 S 0.10012(4) 0.56151(4) 0.17035(2) 0.02087(10) Uani 1 1 d . . .
S3 S 0.11117(4) 0.66456(4) 0.33738(3) 0.02669(11) Uani 1 1 d . . .
S4 S -0.10963(4) 0.84062(4) 0.21295(3) 0.03013(12) Uani 1 1 d . . .
S5 S -0.32192(4) 0.70058(4) 0.27693(3) 0.03366(12) Uani 1 1 d . . .
S6 S -0.21657(4) 0.46689(4) 0.16395(3) 0.02804(11) Uani 1 1 d . . .
S7 S 0.11083(4) 0.28826(4) 0.19706(2) 0.02281(10) Uani 1 1 d . . .
S8 S 0.21453(4) 0.34423(4) 0.30822(3) 0.02505(11) Uani 1 1 d . . .
C39 C 0.4214(5) 0.9843(5) 0.9925(3) 0.0642(16) Uani 0.50 1 d P A 1
H39A H 0.4655 0.9438 1.0296 0.096 Uiso 0.50 1 calc PR A 1
H39B H 0.3873 1.0598 0.9971 0.096 Uiso 0.50 1 calc PR A 1
H39C H 0.4657 0.9727 0.9473 0.096 Uiso 0.50 1 calc PR A 1
C40 C 0.3367(15) 0.9479(10) 0.9979(8) 0.055(3) Uani 0.50 1 d P A 1
C41 C 0.2689(16) 0.9962(16) 0.9495(10) 0.054(4) Uani 0.50 1 d P A 1
H41 H 0.2757 1.0500 0.9148 0.064 Uiso 0.50 1 calc PR A 1
C42 C 0.1888(8) 0.9673(7) 0.9505(4) 0.056(2) Uani 0.50 1 d P A 1
H42 H 0.1413 0.9990 0.9168 0.067 Uiso 0.50 1 calc PR A 1
C43 C 0.1833(12) 0.8859(9) 1.0061(6) 0.124(6) Uani 0.50 1 d P A 1
H43 H 0.1297 0.8638 1.0117 0.149 Uiso 0.50 1 calc PR A 1
C44 C 0.254(2) 0.8441(18) 1.0480(13) 0.101(9) Uani 0.50 1 d P A 1
H44 H 0.2510 0.7888 1.0828 0.121 Uiso 0.50 1 calc PR A 1
C45 C 0.3267(19) 0.8677(15) 1.0482(8) 0.077(6) Uani 0.50 1 d P A 1
H45 H 0.3740 0.8318 1.0819 0.092 Uiso 0.50 1 calc PR A 1
C46 C 0.4822(6) 0.5835(6) 0.4968(5) 0.099(3) Uani 0.50 1 d P B 2
H46A H 0.5224 0.5650 0.4513 0.148 Uiso 0.50 1 calc PR B 2
H46B H 0.4214 0.5683 0.5051 0.148 Uiso 0.50 1 calc PR B 2
H46C H 0.5278 0.5418 0.5330 0.148 Uiso 0.50 1 calc PR B 2
C47 C 0.4448(4) 0.6969(5) 0.4984(3) 0.0496(14) Uani 0.50 1 d P B 2
C48 C 0.3612(6) 0.7485(7) 0.5482(4) 0.062(2) Uani 0.50 1 d P B 2
H48 H 0.3262 0.7117 0.5795 0.075 Uiso 0.50 1 calc PR B 2
C49 C 0.3305(7) 0.8519(8) 0.5513(5) 0.069(3) Uani 0.50 1 d P B 2
H49 H 0.2743 0.8865 0.5857 0.083 Uiso 0.50 1 calc PR B 2
C50 C 0.3778(7) 0.9077(7) 0.5067(6) 0.076(3) Uani 0.50 1 d P B 2
H50 H 0.3548 0.9799 0.5100 0.091 Uiso 0.50 1 calc PR B 2
C51 C 0.4586(6) 0.8585(7) 0.4570(4) 0.071(2) Uani 0.50 1 d P B 2
H51 H 0.4926 0.8956 0.4250 0.086 Uiso 0.50 1 calc PR B 2
C52 C 0.4889(18) 0.755(2) 0.4549(13) 0.058(5) Uani 0.50 1 d P B 2
H52 H 0.5451 0.7205 0.4204 0.069 Uiso 0.50 1 calc PR B 2
C53 C 0.0963(8) 0.9506(8) 0.9581(7) 0.162(5) Uani 0.50 1 d P C 3
H53A H 0.0559 1.0255 0.9408 0.242 Uiso 0.50 1 calc PR C 3
H53B H 0.0517 0.9280 0.9954 0.242 Uiso 0.50 1 calc PR C 3
H53C H 0.1189 0.9083 0.9201 0.242 Uiso 0.50 1 calc PR C 3
C54 C 0.1912(7) 0.9352(10) 0.9853(7) 0.072(3) Uani 0.50 1 d P C 3
C55 C 0.218(2) 0.8659(17) 1.0537(13) 0.087(6) Uani 0.50 1 d P C 3
H55 H 0.1785 0.8307 1.0810 0.105 Uiso 0.50 1 calc PR C 3
C56 C 0.3061(18) 0.8605(17) 1.0712(8) 0.093(6) Uani 0.50 1 d P C 3
H56 H 0.3281 0.8199 1.1142 0.112 Uiso 0.50 1 calc PR C 3
C57 C 0.3640(8) 0.9067(8) 1.0337(6) 0.065(2) Uani 0.50 1 d P C 3
H57 H 0.4290 0.8892 1.0484 0.078 Uiso 0.50 1 calc PR C 3
C58 C 0.3371(13) 0.9765(10) 0.9764(8) 0.054(3) Uani 0.50 1 d P C 3
H58 H 0.3762 1.0147 0.9546 0.064 Uiso 0.50 1 calc PR C 3
C59 C 0.2471(15) 0.9909(13) 0.9497(8) 0.053(5) Uani 0.50 1 d P C 3
H59 H 0.2257 1.0376 0.9083 0.063 Uiso 0.50 1 calc PR C 3
C60 C 0.3710(11) 0.7016(9) 0.5307(6) 0.113(4) Uani 0.50 1 d P D 4
H60A H 0.2938 0.7349 0.5423 0.169 Uiso 0.50 1 calc PR D 4
H60B H 0.4034 0.6559 0.5716 0.169 Uiso 0.50 1 calc PR D 4
H60C H 0.3917 0.6592 0.4931 0.169 Uiso 0.50 1 calc PR D 4
C61 C 0.4072(5) 0.7840(5) 0.5082(3) 0.0577(15) Uani 0.50 1 d P D 4
C62 C 0.3724(7) 0.8706(7) 0.5427(5) 0.049(2) Uani 0.50 1 d P D 4
H62 H 0.3215 0.8773 0.5830 0.059 Uiso 0.50 1 calc PR D 4
C63 C 0.4058(5) 0.9450(5) 0.5229(4) 0.0609(18) Uani 0.50 1 d P D 4
H63 H 0.3802 1.0017 0.5492 0.073 Uiso 0.50 1 calc PR D 4
C64 C 0.4777(5) 0.9384(5) 0.4641(3) 0.0642(17) Uani 0.50 1 d P D 4
H64 H 0.5018 0.9911 0.4491 0.077 Uiso 0.50 1 calc PR D 4
C65 C 0.5147(5) 0.8552(6) 0.4270(3) 0.0600(18) Uani 0.50 1 d P D 4
H65 H 0.5653 0.8510 0.3869 0.072 Uiso 0.50 1 calc PR D 4
C66 C 0.4822(19) 0.781(2) 0.4453(12) 0.058(5) Uani 0.50 1 d P D 4
H66 H 0.5075 0.7255 0.4176 0.069 Uiso 0.50 1 calc PR D 4

loop_
_atom_site_aniso_label
_atom_site_aniso_U_11
_atom_site_aniso_U_22
_atom_site_aniso_U_33
_atom_site_aniso_U_23
_atom_site_aniso_U_13
_atom_site_aniso_U_12
C1 0.0485(14) 0.0533(14) 0.0167(10) -0.0093(10) 0.0042(9) -0.0331(12)
C2 0.0514(15) 0.0451(14) 0.0286(12) -0.0164(10) -0.0026(11) -0.0209(12)
C3 0.116(3) 0.0525(17) 0.0227(12) -0.0003(12) -0.0292(15) -0.0301(17)
C4 0.107(3) 0.152(3) 0.0439(17) -0.049(2) 0.0425(18) -0.108(3)
C5 0.0287(10) 0.0285(10) 0.0156(9) 0.0015(8) -0.0067(8) -0.0140(9)
C6 0.0305(11) 0.0465(13) 0.0249(11) 0.0004(9) -0.0089(9) -0.0184(10)
C7 0.0506(15) 0.0431(14) 0.0235(11) -0.0091(10) -0.0106(10) -0.0102(12)
C8 0.0532(15) 0.0509(15) 0.0339(13) 0.0133(11) -0.0138(11) -0.0356(13)
C9 0.0300(11) 0.0313(11) 0.0408(13) -0.0035(9) -0.0100(10) -0.0174(10)
C10 0.0324(12) 0.0398(13) 0.0515(15) -0.0082(11) -0.0003(11) -0.0195(11)
C11 0.0450(15) 0.0344(13) 0.0736(19) -0.0084(12) -0.0010(13) -0.0248(12)
C12 0.0548(17) 0.077(2) 0.0562(17) 0.0004(15) -0.0249(14) -0.0404(16)
C13 0.0350(13) 0.0266(12) 0.0637(17) -0.0208(11) -0.0142(12) -0.0046(10)
C14 0.0397(14) 0.0333(13) 0.0681(18) -0.0204(12) -0.0164(13) -0.0009(11)
C15 0.104(3) 0.0538(18) 0.0487(18) -0.0328(15) -0.0220(17) 0.0111(17)
C16 0.0510(19) 0.068(2) 0.214(5) -0.088(3) -0.016(2) -0.0197(17)
C17 0.0251(11) 0.0422(14) 0.0596(16) -0.0109(12) -0.0121(11) -0.0108(10)
C18 0.0530(16) 0.0368(14) 0.0518(16) -0.0038(12) -0.0250(13) -0.0037(12)
C19 0.0470(17) 0.0441(16) 0.094(2) -0.0263(16) -0.0295(16) 0.0099(13)
C20 0.061(2) 0.123(3) 0.119(3) 0.019(3) -0.041(2) -0.064(2)
C21 0.0348(13) 0.0487(14) 0.0540(16) -0.0147(12) -0.0024(11) -0.0273(12)
C22 0.075(2) 0.0556(17) 0.0537(17) -0.0018(13) -0.0001(15) -0.0491(16)
C23 0.097(2) 0.072(2) 0.072(2) -0.0176(17) -0.0183(18) -0.0604(19)
C24 0.0345(16) 0.087(2) 0.129(3) -0.022(2) 0.0065(18) -0.0374(17)
C25 0.0312(11) 0.0210(10) 0.0380(12) -0.0097(9) -0.0154(9) -0.0030(9)
C26 0.0434(14) 0.0380(13) 0.0361(13) -0.0185(10) -0.0098(11) -0.0072(11)
C27 0.0406(14) 0.0281(12) 0.0664(18) -0.0156(12) -0.0291(13) 0.0037(10)
C28 0.0595(16) 0.0316(13) 0.0559(16) -0.0092(11) -0.0197(13) -0.0230(12)
C29 0.0351(12) 0.0273(11) 0.0394(13) -0.0002(9) -0.0228(10) -0.0084(9)
C30 0.0307(12) 0.0411(14) 0.0634(17) -0.0078(12) -0.0211(12) -0.0098(11)
C31 0.0538(16) 0.0269(13) 0.077(2) -0.0048(12) -0.0365(15) -0.0042(11)
C32 0.0637(18) 0.0626(18) 0.0378(14) 0.0099(13) -0.0313(13) -0.0237(15)
C33 0.0261(13) 0.0688(19) 0.0601(18) -0.0248(15) -0.0042(12) -0.0045(12)
C34 0.0366(14) 0.077(2) 0.0426(15) -0.0298(14) 0.0039(12) -0.0112(14)
C35 0.0500(17) 0.070(2) 0.080(2) -0.0250(17) 0.0217(16) -0.0380(16)
C36 0.123(3) 0.0565(18) 0.0385(15) 0.0214(13) -0.0320(17) -0.0516(19)
C37 0.215(5) 0.0324(16) 0.066(2) 0.0159(14) -0.060(3) -0.057(2)
C38 0.182(5) 0.185(5) 0.123(3) 0.103(3) -0.099(3) -0.168(4)
Cu1 0.02726(13) 0.02484(12) 0.01653(11) -0.00200(9) -0.00262(9) -0.01213(10)
Cu2 0.02203(12) 0.02406(12) 0.02419(13) -0.00380(10) -0.00483(10) -0.00973(10)
Cu3 0.02481(12) 0.02169(12) 0.02455(13) -0.00470(9) -0.00361(10) -0.01099(10)
Cu4 0.02935(13) 0.02437(13) 0.02472(13) -0.00122(10) -0.00743(10) -0.01394(11)
Cu5 0.02348(13) 0.03063(13) 0.02671(13) -0.00672(10) -0.00106(10) -0.01389(11)
Cu6 0.02298(13) 0.02736(13) 0.02706(13) -0.00567(10) -0.00334(10) -0.00811(10)
Cu7 0.02828(14) 0.03042(14) 0.03584(15) -0.00978(11) -0.00723(11) -0.01073(11)
Cu8 0.04296(16) 0.02690(13) 0.02593(13) 0.00472(10) -0.01218(11) -0.02027(12)
P1 0.0235(3) 0.0425(3) 0.0393(3) -0.0178(3) 0.0019(2) -0.0109(3)
P2 0.0957(6) 0.0480(4) 0.0415(4) 0.0228(3) -0.0379(4) -0.0532(4)
S1 0.0347(3) 0.0300(3) 0.0172(2) -0.00250(19) -0.0035(2) -0.0187(2)
S2 0.0227(2) 0.0210(2) 0.0181(2) -0.00285(18) -0.00416(18) -0.00852(19)
S3 0.0303(3) 0.0285(3) 0.0256(3) -0.0065(2) -0.0043(2) -0.0152(2)
S4 0.0309(3) 0.0228(3) 0.0345(3) -0.0055(2) -0.0091(2) -0.0077(2)
S5 0.0271(3) 0.0341(3) 0.0387(3) -0.0123(2) -0.0018(2) -0.0110(2)
S6 0.0243(3) 0.0311(3) 0.0309(3) -0.0066(2) -0.0073(2) -0.0117(2)
S7 0.0247(2) 0.0211(2) 0.0238(2) -0.00510(18) -0.00783(19) -0.00849(19)
S8 0.0295(3) 0.0236(2) 0.0250(2) 0.00038(19) -0.0131(2) -0.0119(2)
C39 0.049(3) 0.054(4) 0.080(4) -0.014(3) -0.008(3) -0.014(3)
C40 0.077(7) 0.022(6) 0.047(8) -0.005(4) -0.006(6) -0.009(5)
C41 0.047(6) 0.044(5) 0.075(7) -0.031(5) 0.008(5) -0.022(5)
C42 0.089(6) 0.049(4) 0.053(5) 0.011(3) -0.033(4) -0.048(4)
C43 0.241(15) 0.117(9) 0.087(7) 0.067(6) -0.091(8) -0.143(11)
C44 0.15(2) 0.105(14) 0.064(8) 0.025(9) -0.008(11) -0.093(16)
C45 0.106(12) 0.045(6) 0.045(7) 0.002(6) -0.007(7) -0.010(6)
C46 0.064(5) 0.080(5) 0.156(8) -0.020(5) -0.030(5) -0.026(4)
C47 0.032(3) 0.052(4) 0.056(4) -0.021(3) -0.006(3) -0.007(3)
C48 0.044(4) 0.081(6) 0.043(4) -0.006(4) 0.001(3) -0.017(4)
C49 0.059(6) 0.084(6) 0.066(5) -0.042(4) -0.001(4) -0.023(5)
C50 0.064(6) 0.049(5) 0.108(8) -0.009(5) -0.038(6) -0.010(4)
C51 0.056(5) 0.086(6) 0.072(6) 0.014(5) -0.023(4) -0.035(5)
C52 0.038(6) 0.088(14) 0.038(7) 0.001(7) -0.002(5) -0.026(8)
C53 0.134(10) 0.104(8) 0.232(15) 0.012(9) -0.046(10) -0.048(7)
C54 0.068(5) 0.077(8) 0.070(7) -0.004(5) -0.040(5) -0.023(5)
C55 0.109(14) 0.080(7) 0.095(12) -0.012(6) -0.034(10) -0.053(8)
C56 0.111(12) 0.093(10) 0.079(12) -0.049(10) -0.028(10) -0.027(8)
C57 0.060(5) 0.044(6) 0.061(7) -0.017(5) -0.011(5) 0.006(4)
C58 0.050(5) 0.036(7) 0.064(9) -0.023(5) -0.002(6) -0.006(5)
C59 0.078(12) 0.034(5) 0.038(5) 0.003(4) -0.027(6) -0.013(6)
C60 0.161(12) 0.118(9) 0.084(8) -0.032(6) 0.010(7) -0.085(9)
C61 0.064(4) 0.061(4) 0.047(4) -0.006(3) -0.023(3) -0.020(4)
C62 0.038(4) 0.053(5) 0.044(4) -0.019(4) -0.010(4) -0.004(4)
C63 0.066(4) 0.033(3) 0.068(4) -0.012(3) -0.033(4) 0.003(3)
C64 0.060(4) 0.058(4) 0.063(4) 0.020(3) -0.034(3) -0.018(3)
C65 0.045(4) 0.073(5) 0.036(3) -0.001(3) -0.011(3) -0.005(3)
C66 0.058(6) 0.067(11) 0.030(7) -0.012(8) -0.009(5) -0.011(6)

loop_
_atom_type_symbol
_atom_type_description
_atom_type_scat_dispersion_real
_atom_type_scat_dispersion_imag
_atom_type_scat_source
C C 0.0033 0.0016 'International Tables Vol C Tables 4.2.6.8 and 6.1.1.4'
H H 0.0000 0.0000 'International Tables Vol C Tables 4.2.6.8 and 6.1.1.4'
P P 0.1023 0.0942 'International Tables Vol C Tables 4.2.6.8 and 6.1.1.4'
S S 0.1246 0.1234 'International Tables Vol C Tables 4.2.6.8 and 6.1.1.4'
Cu Cu 0.3201 1.2651 'International Tables Vol C Tables 4.2.6.8 and 6.1.1.4'

loop_
_geom_angle_atom_site_label_1
_geom_angle_atom_site_label_2
_geom_angle_atom_site_label_3
_geom_angle
C2 C1 C3 109.7(2)
C2 C1 C4 109.5(2)
C3 C1 C4 112.3(2)
C2 C1 S1 111.43(14)
C3 C1 S1 107.54(16)
C4 C1 S1 106.28(16)
C7 C5 C6 110.11(18)
C7 C5 C8 110.42(18)
C6 C5 C8 110.00(18)
C7 C5 S2 108.75(14)
C6 C5 S2 111.30(13)
C8 C5 S2 106.18(14)
C11 C9 C12 111.0(2)
C11 C9 C10 108.97(19)
C12 C9 C10 109.9(2)
C11 C9 S3 107.13(15)
C12 C9 S3 107.70(16)
C10 C9 S3 112.15(14)
C16 C13 C15 111.7(3)
C16 C13 C14 110.1(2)
C15 C13 C14 109.5(2)
C16 C13 S4 106.97(19)
C15 C13 S4 110.62(17)
C14 C13 S4 107.80(16)
C20 C17 C18 111.8(2)
C20 C17 C19 109.8(2)
C18 C17 C19 108.3(2)
C20 C17 S5 107.7(2)
C18 C17 S5 111.33(16)
C19 C17 S5 107.79(17)
C24 C21 C22 110.2(2)
C24 C21 C23 110.6(2)
C22 C21 C23 109.3(2)
C24 C21 S6 107.82(19)
C22 C21 S6 111.30(16)
C23 C21 S6 107.61(18)
C28 C25 C26 109.84(18)
C28 C25 C27 111.34(19)
C26 C25 C27 111.0(2)
C28 C25 S7 109.75(15)
C26 C25 S7 107.75(14)
C27 C25 S7 107.05(14)
C31 C29 C32 111.3(2)
C31 C29 C30 110.6(2)
C32 C29 C30 110.2(2)
C31 C29 S8 106.93(15)
C32 C29 S8 107.82(16)
C30 C29 S8 109.93(15)
S1 Cu1 S2 171.19(2)
S6 Cu2 S7 176.01(2)
S4 Cu3 S2 116.73(2)
S4 Cu3 S3 122.05(2)
S2 Cu3 S3 120.78(2)
S3 Cu4 S8 174.39(2)
S5 Cu5 S6 122.07(2)
S5 Cu5 S1 116.29(2)
S6 Cu5 S1 121.48(2)
P1 Cu6 S8 125.80(2)
P1 Cu6 S7 126.53(2)
S8 Cu6 S7 88.773(18)
P1 Cu6 S2 110.34(2)
S8 Cu6 S2 97.918(18)
S7 Cu6 S2 101.90(2)
S4 Cu7 S5 166.37(2)
P2 Cu8 S7 125.28(3)
P2 Cu8 S8 125.59(3)
S7 Cu8 S8 89.325(19)
P2 Cu8 S1 112.06(3)
S7 Cu8 S1 95.662(18)
S8 Cu8 S1 103.03(2)
C35 P1 C34 101.70(14)
C35 P1 C33 101.19(14)
C34 P1 C33 99.47(12)
C35 P1 Cu6 112.37(9)
C34 P1 Cu6 119.59(9)
C33 P1 Cu6 119.52(10)
C37 P2 C38 102.8(2)
C37 P2 C36 99.36(15)
C38 P2 C36 100.80(18)
C37 P2 Cu8 118.31(12)
C38 P2 Cu8 111.72(12)
C36 P2 Cu8 121.00(9)
C1 S1 Cu1 112.56(7)
C1 S1 Cu5 112.59(8)
Cu1 S1 Cu5 77.01(2)
C1 S1 Cu8 114.86(8)
Cu1 S1 Cu8 83.42(2)
Cu5 S1 Cu8 132.51(2)
C5 S2 Cu1 111.43(6)
C5 S2 Cu3 113.58(6)
Cu1 S2 Cu3 76.507(19)
C5 S2 Cu6 114.41(6)
Cu1 S2 Cu6 83.24(2)
Cu3 S2 Cu6 131.88(2)
C9 S3 Cu4 104.94(7)
C9 S3 Cu3 107.25(7)
Cu4 S3 Cu3 77.685(18)
C13 S4 Cu7 104.06(8)
C13 S4 Cu3 115.20(8)
Cu7 S4 Cu3 85.56(2)
C17 S5 Cu7 104.34(8)
C17 S5 Cu5 115.23(8)
Cu7 S5 Cu5 91.19(2)
C21 S6 Cu2 106.91(8)
C21 S6 Cu5 108.08(8)
Cu2 S6 Cu5 75.173(19)
C25 S7 Cu2 106.53(7)
C25 S7 Cu8 119.88(7)
Cu2 S7 Cu8 99.98(2)
C25 S7 Cu6 117.86(7)
Cu2 S7 Cu6 120.71(2)
Cu8 S7 Cu6 90.471(18)
C29 S8 Cu4 108.56(7)
C29 S8 Cu6 118.53(8)
Cu4 S8 Cu6 99.37(2)
C29 S8 Cu8 118.66(7)
Cu4 S8 Cu8 118.33(3)
Cu6 S8 Cu8 91.148(18)
C41 C40 C45 119(2)
C41 C40 C39 116.9(14)
C45 C40 C39 124.0(16)
C40 C41 C42 120.6(18)
C41 C42 C43 115.8(11)
C44 C43 C42 117.6(13)
C45 C44 C43 128.0(16)
C44 C45 C40 119(2)
C52 C47 C48 117.1(13)
C52 C47 C46 123.3(12)
C48 C47 C46 119.7(8)
C49 C48 C47 119.2(9)
C48 C49 C50 122.1(9)
C49 C50 C51 119.2(10)
C52 C51 C50 117.9(13)
C47 C52 C51 124.5(19)
C59 C54 C53 119.1(13)
C59 C54 C55 122.3(13)
C53 C54 C55 118.4(15)
C56 C55 C54 111.0(19)
C57 C56 C55 125.9(19)
C56 C57 C58 124.4(14)
C57 C58 C59 117.0(13)
C54 C59 C58 118.7(10)
C62 C61 C66 115.1(13)
C62 C61 C60 124.0(9)
C66 C61 C60 120.9(12)
C63 C62 C61 124.2(8)
C62 C63 C64 119.1(7)
C63 C64 C65 119.7(7)
C66 C65 C64 122.4(11)
C65 C66 C61 119.4(17)

loop_
_geom_bond_atom_site_label_1
_geom_bond_atom_site_label_2
_geom_bond_distance
C1 C2 1.512(3)
C1 C3 1.522(3)
C1 C4 1.524(3)
C1 S1 1.879(2)
C5 C7 1.510(3)
C5 C6 1.518(3)
C5 C8 1.526(3)
C5 S2 1.8815(19)
C9 C11 1.520(3)
C9 C12 1.525(3)
C9 C10 1.527(3)
C9 S3 1.864(2)
C13 C16 1.506(4)
C13 C15 1.517(4)
C13 C14 1.524(3)
C13 S4 1.862(2)
C17 C20 1.502(4)
C17 C18 1.515(3)
C17 C19 1.534(3)
C17 S5 1.858(2)
C21 C24 1.520(3)
C21 C22 1.521(4)
C21 C23 1.525(3)
C21 S6 1.852(2)
C25 C28 1.509(3)
C25 C26 1.520(3)
C25 C27 1.528(3)
C25 S7 1.858(2)
C29 C31 1.522(3)
C29 C32 1.523(3)
C29 C30 1.525(3)
C29 S8 1.862(2)
C33 P1 1.830(2)
C34 P1 1.830(2)
C35 P1 1.818(3)
C36 P2 1.816(3)
C37 P2 1.809(3)
C38 P2 1.815(4)
Cu1 S1 2.1822(6)
Cu1 S2 2.1849(6)
Cu2 S6 2.1578(6)
Cu2 S7 2.1596(6)
Cu3 S4 2.2489(6)
Cu3 S2 2.3022(6)
Cu3 S3 2.3034(6)
Cu4 S3 2.1432(6)
Cu4 S8 2.1464(6)
Cu5 S5 2.2429(6)
Cu5 S6 2.3048(6)
Cu5 S1 2.3095(6)
Cu6 P1 2.2409(7)
Cu6 S8 2.3762(7)
Cu6 S7 2.4250(6)
Cu6 S2 2.4849(6)
Cu7 S4 2.1524(6)
Cu7 S5 2.1579(7)
Cu8 P2 2.2202(7)
Cu8 S7 2.3784(7)
Cu8 S8 2.3995(6)
Cu8 S1 2.4981(6)
C39 C40 1.529(19)
C40 C41 1.36(2)
C40 C45 1.401(18)
C41 C42 1.41(2)
C42 C43 1.450(10)
C43 C44 1.30(3)
C44 C45 1.25(4)
C46 C47 1.472(9)
C47 C52 1.34(3)
C47 C48 1.395(10)
C48 C49 1.359(13)
C49 C50 1.362(14)
C50 C51 1.366(13)
C51 C52 1.36(3)
C53 C54 1.493(14)
C54 C59 1.39(2)
C54 C55 1.51(3)
C55 C56 1.36(4)
C56 C57 1.32(3)
C57 C58 1.337(13)
C58 C59 1.43(2)
C60 C61 1.469(13)
C61 C62 1.391(11)
C61 C66 1.46(2)
C62 C63 1.334(13)
C63 C64 1.374(9)
C64 C65 1.377(10)
C65 C66 1.33(3)
